data_7061939
loop_
_publ_author_name
'Vos\'ahlo, Petr'
'C\'isa\<rov\'a, Ivana'
'\<St\<epni\<cka, Petr'

_publ_section_title
;
 Synthesis, coordination behavior, and catalytic properties of dppf
 congeners with an inserted carbonyl moiety
;
_journal_issue 45
_journal_name_full 'New Journal of Chemistry'
_journal_page_first 21536
_journal_page_last 21552
_journal_paper_doi 10.1039/D2NJ04270C
_journal_volume 46
_journal_year 2022
_chemical_formula_moiety 'C35 H40 Cl2 Fe O P2 Pd, C H Cl3'
_chemical_formula_sum 'C36 H41 Cl5 Fe O P2 Pd'
_chemical_formula_weight 891.13
_space_group_crystal_system triclinic
_space_group_IT_number 2
_space_group_name_Hall '-P 1'
_space_group_name_H-M_alt 'P -1'
_atom_sites_solution_hydrogens geom
_atom_sites_solution_primary direct
_atom_sites_solution_secondary difmap
_audit_creation_method SHELXL-2017/1
_audit_update_record
;
2022-06-05 deposited with the CCDC.	2022-09-27 downloaded from the CCDC.
;
_cell_angle_alpha 62.941(2)
_cell_angle_beta 83.906(2)
_cell_angle_gamma 82.033(2)
_cell_formula_units_Z 2
_cell_length_a 10.4175(6)
_cell_length_b 14.4351(7)
_cell_length_c 14.8759(8)
_cell_measurement_reflns_used 9032
_cell_measurement_temperature 120(2)
_cell_measurement_theta_max 27.52
_cell_measurement_theta_min 2.38
_cell_volume 1970.55(19)
_computing_cell_refinement 'SAINT V8.38A (Bruker AXS Inc., 2017)'
_computing_data_collection 'Bruker Instrument Service vV6.2.9'
_computing_data_reduction 'SAINT V8.38A (Bruker AXS Inc., 2017)'
_computing_molecular_graphics 'PLATON (Spek, 2017)'
_computing_publication_material 'PLATON (Spek, 2017)'
_computing_structure_refinement 'SHELXL-2017/1 (Sheldrick, 2017)'
_computing_structure_solution 'SHELXT 2014/5 (Sheldrick, 2014)'
_diffrn_ambient_temperature 120(2)
_diffrn_measured_fraction_theta_full 0.998
_diffrn_measured_fraction_theta_max 0.994
_diffrn_measurement_device_type 'Bruker D8 VENTURE Kappa Duo PHOTON 100 CMOS'
_diffrn_measurement_method '\f and \w scans'
_diffrn_radiation_monochromator 'Quazar Mo multilayer optic'
_diffrn_radiation_source 'I\mS micro-focus sealed tube'
_diffrn_radiation_type MoK\a
_diffrn_radiation_wavelength 0.71073
_diffrn_reflns_av_R_equivalents 0.0202
_diffrn_reflns_av_unetI/netI 0.0192
_diffrn_reflns_Laue_measured_fraction_full 0.998
_diffrn_reflns_Laue_measured_fraction_max 0.994
_diffrn_reflns_limit_h_max 13
_diffrn_reflns_limit_h_min -13
_diffrn_reflns_limit_k_max 18
_diffrn_reflns_limit_k_min -16
_diffrn_reflns_limit_l_max 19
_diffrn_reflns_limit_l_min -19
_diffrn_reflns_number 38683
_diffrn_reflns_point_group_measured_fraction_full 0.998
_diffrn_reflns_point_group_measured_fraction_max 0.994
_diffrn_reflns_theta_full 25.242
_diffrn_reflns_theta_max 27.553
_diffrn_reflns_theta_min 2.384
_exptl_absorpt_coefficient_mu 1.272
_exptl_absorpt_correction_T_max 0.91
_exptl_absorpt_correction_T_min 0.69
_exptl_absorpt_correction_type numerical
_exptl_absorpt_process_details 'SADABS-2016/2 - Bruker AXS'
_exptl_crystal_colour orange
_exptl_crystal_density_diffrn 1.502
_exptl_crystal_description prism
_exptl_crystal_F_000 904
_exptl_crystal_size_max 0.34
_exptl_crystal_size_mid 0.25
_exptl_crystal_size_min 0.09
_refine_diff_density_max 0.398
_refine_diff_density_min -0.602
_refine_diff_density_rms 0.063
_refine_ls_extinction_method none
_refine_ls_goodness_of_fit_ref 1.093
_refine_ls_hydrogen_treatment constr
_refine_ls_matrix_type full
_refine_ls_number_parameters 379
_refine_ls_number_reflns 9067
_refine_ls_number_restraints 0
_refine_ls_restrained_S_all 1.093
_refine_ls_R_factor_all 0.0223
_refine_ls_R_factor_gt 0.0201
_refine_ls_shift/su_max 0.001
_refine_ls_shift/su_mean 0.000
_refine_ls_structure_factor_coef Fsqd
_refine_ls_weighting_details 'w=1/[\s^2^(Fo^2^)+(0.0225P)^2^+1.0938P] where P=(Fo^2^+2Fc^2^)/3'
_refine_ls_weighting_scheme calc
_refine_ls_wR_factor_gt 0.0511
_refine_ls_wR_factor_ref 0.0522
_reflns_Friedel_coverage 0.000
_reflns_number_gt 8449
_reflns_number_total 9067
_reflns_threshold_expression 'I > 2\s(I)'
_cod_data_source_file d2nj04270c2.cif
_cod_data_source_block pv329_sq
_cod_depositor_comments 'Adding full bibliography for 7061932--7061940.cif.'
_cod_database_code 7061939
_shelx_shelxl_version_number 2017/1
_shelx_space_group_comment
;
The symmetry employed for this shelxl refinement is uniquely defined
by the following loop, which should always be used as a source of
symmetry information in preference to the above space-group names.
They are only intended as comments.
;
_shelx_estimated_absorpt_t_min 0.672
_shelx_estimated_absorpt_t_max 0.894

loop_
_space_group_symop_operation_xyz
'x, y, z'
'-x, -y, -z'

loop_
_atom_site_label
_atom_site_type_symbol
_atom_site_fract_x
_atom_site_fract_y
_atom_site_fract_z
_atom_site_U_iso_or_equiv
_atom_site_adp_type
_atom_site_occupancy
_atom_site_site_symmetry_order
_atom_site_calc_flag
_atom_site_refinement_flags_posn
_atom_site_refinement_flags_adp
_atom_site_refinement_flags_occupancy
_atom_site_disorder_assembly
_atom_site_disorder_group
Pd Pd 0.60288(2) 0.29213(2) 0.39137(2) 0.01104(3) Uani 1 1 d . . . . .
Cl1 Cl 0.43805(3) 0.25074(3) 0.51919(3) 0.02139(8) Uani 1 1 d . . . . .
Cl2 Cl 0.43918(3) 0.35748(3) 0.27538(3) 0.01807(7) Uani 1 1 d . . . . .
Fe Fe 0.99814(2) 0.35222(2) 0.42933(2) 0.01337(5) Uani 1 1 d . . . . .
P1 P 0.74641(3) 0.32783(3) 0.25311(3) 0.01200(7) Uani 1 1 d . . . . .
P2 P 0.72993(3) 0.21984(3) 0.52824(3) 0.01163(7) Uani 1 1 d . . . . .
O1 O 1.00326(10) 0.31342(8) 0.20532(8) 0.0196(2) Uani 1 1 d . . . . .
C1 C 0.95243(13) 0.42440(11) 0.28426(10) 0.0158(3) Uani 1 1 d . . . . .
C2 C 1.08220(15) 0.44300(12) 0.29317(11) 0.0209(3) Uani 1 1 d . . . . .
H2 H 1.159730 0.424053 0.262962 0.025 Uiso 1 1 calc R U . . .
C3 C 1.07241(16) 0.49479(12) 0.35537(12) 0.0241(3) Uani 1 1 d . . . . .
H3 H 1.143075 0.516316 0.374147 0.029 Uiso 1 1 calc R U . . .
C4 C 0.93990(15) 0.50925(11) 0.38504(11) 0.0206(3) Uani 1 1 d . . . . .
H4 H 0.907186 0.542281 0.426534 0.025 Uiso 1 1 calc R U . . .
C5 C 0.86485(14) 0.46608(11) 0.34227(10) 0.0158(3) Uani 1 1 d . . . . .
H5 H 0.773325 0.464740 0.350254 0.019 Uiso 1 1 calc R U . . .
C6 C 0.90158(13) 0.22997(10) 0.52461(10) 0.0133(3) Uani 1 1 d . . . . .
C7 C 1.00335(13) 0.19656(11) 0.46921(11) 0.0155(3) Uani 1 1 d . . . . .
H7 H 0.992020 0.165795 0.426481 0.019 Uiso 1 1 calc R U . . .
C8 C 1.12361(14) 0.21743(12) 0.48932(11) 0.0182(3) Uani 1 1 d . . . . .
H8 H 1.206392 0.204038 0.461549 0.022 Uiso 1 1 calc R U . . .
C9 C 1.09883(14) 0.26185(12) 0.55820(11) 0.0182(3) Uani 1 1 d . . . . .
H9 H 1.162449 0.282759 0.584567 0.022 Uiso 1 1 calc R U . . .
C10 C 0.96286(13) 0.26973(11) 0.58099(10) 0.0153(3) Uani 1 1 d . . . . .
H10 H 0.919937 0.296347 0.625311 0.018 Uiso 1 1 calc R U . . .
C11 C 0.92240(13) 0.35279(11) 0.24676(10) 0.0146(3) Uani 1 1 d . . . . .
C12 C 0.69509(13) 0.44692(11) 0.13796(10) 0.0154(3) Uani 1 1 d . . . . .
H12 H 0.611551 0.433902 0.120328 0.018 Uiso 1 1 calc R U . . .
C13 C 0.66516(14) 0.54562(11) 0.15349(11) 0.0183(3) Uani 1 1 d . . . . .
H13A H 0.746437 0.567085 0.163818 0.022 Uiso 1 1 calc R U . . .
H13B H 0.606578 0.531418 0.214241 0.022 Uiso 1 1 calc R U . . .
C14 C 0.60035(16) 0.63344(12) 0.06008(12) 0.0257(3) Uani 1 1 d . . . . .
H14A H 0.516294 0.613400 0.052901 0.031 Uiso 1 1 calc R U . . .
H14B H 0.582844 0.697966 0.069088 0.031 Uiso 1 1 calc R U . . .
C15 C 0.68620(17) 0.65483(13) -0.03535(12) 0.0304(4) Uani 1 1 d . . . . .
H15A H 0.638808 0.707436 -0.094794 0.036 Uiso 1 1 calc R U . . .
H15B H 0.764955 0.684286 -0.032090 0.036 Uiso 1 1 calc R U . . .
C16 C 0.72597(18) 0.55627(14) -0.04842(12) 0.0308(4) Uani 1 1 d . . . . .
H16A H 0.787971 0.572172 -0.107543 0.037 Uiso 1 1 calc R U . . .
H16B H 0.648469 0.532829 -0.062028 0.037 Uiso 1 1 calc R U . . .
C17 C 0.78878(16) 0.46810(13) 0.04516(11) 0.0239(3) Uani 1 1 d . . . . .
H17A H 0.871000 0.488225 0.055572 0.029 Uiso 1 1 calc R U . . .
H17B H 0.808801 0.403979 0.035623 0.029 Uiso 1 1 calc R U . . .
C18 C 0.76457(14) 0.22050(11) 0.21622(11) 0.0171(3) Uani 1 1 d . . . . .
H18 H 0.839539 0.232725 0.165635 0.021 Uiso 1 1 calc R U . . .
C19 C 0.64525(17) 0.21773(14) 0.16571(15) 0.0304(4) Uani 1 1 d . . . . .
H19A H 0.568206 0.208741 0.212894 0.037 Uiso 1 1 calc R U . . .
H19B H 0.628981 0.284978 0.104716 0.037 Uiso 1 1 calc R U . . .
C20 C 0.6653(2) 0.12803(16) 0.13587(17) 0.0413(5) Uani 1 1 d . . . . .
H20A H 0.585321 0.125646 0.106796 0.050 Uiso 1 1 calc R U . . .
H20B H 0.736662 0.140932 0.083378 0.050 Uiso 1 1 calc R U . . .
C21 C 0.6978(2) 0.02345(15) 0.22641(18) 0.0433(5) Uani 1 1 d . . . . .
H21A H 0.713798 -0.032600 0.204481 0.052 Uiso 1 1 calc R U . . .
H21B H 0.623600 0.007455 0.276680 0.052 Uiso 1 1 calc R U . . .
C22 C 0.8184(2) 0.02696(14) 0.27471(16) 0.0382(5) Uani 1 1 d . . . . .
H22A H 0.893836 0.038268 0.225761 0.046 Uiso 1 1 calc R U . . .
H22B H 0.837543 -0.040827 0.334505 0.046 Uiso 1 1 calc R U . . .
C23 C 0.79770(19) 0.11493(12) 0.30683(13) 0.0284(4) Uani 1 1 d . . . . .
H23A H 0.877481 0.117075 0.336261 0.034 Uiso 1 1 calc R U . . .
H23B H 0.726208 0.101057 0.359317 0.034 Uiso 1 1 calc R U . . .
C24 C 0.72715(13) 0.07851(10) 0.59723(10) 0.0143(3) Uani 1 1 d . . . . .
C25 C 0.63690(14) 0.02737(12) 0.57804(11) 0.0194(3) Uani 1 1 d . . . . .
H25 H 0.572187 0.066715 0.530774 0.023 Uiso 1 1 calc R U . . .
C26 C 0.64172(16) -0.08120(12) 0.62812(12) 0.0230(3) Uani 1 1 d . . . . .
H26 H 0.580727 -0.115715 0.614331 0.028 Uiso 1 1 calc R U . . .
C27 C 0.73448(16) -0.13903(11) 0.69767(11) 0.0219(3) Uani 1 1 d . . . . .
H27 H 0.737000 -0.213092 0.731723 0.026 Uiso 1 1 calc R U . . .
C28 C 0.82388(15) -0.08919(12) 0.71783(12) 0.0222(3) Uani 1 1 d . . . . .
H28 H 0.887033 -0.128997 0.766337 0.027 Uiso 1 1 calc R U . . .
C29 C 0.82127(14) 0.01903(11) 0.66716(11) 0.0193(3) Uani 1 1 d . . . . .
H29 H 0.883951 0.052818 0.680163 0.023 Uiso 1 1 calc R U . . .
C30 C 0.67406(13) 0.27788(11) 0.61362(11) 0.0159(3) Uani 1 1 d . . . . .
C31 C 0.67887(17) 0.22002(13) 0.71782(12) 0.0274(4) Uani 1 1 d . . . . .
H31 H 0.698075 0.146194 0.746989 0.033 Uiso 1 1 calc R U . . .
C32 C 0.65553(19) 0.27035(16) 0.77934(13) 0.0356(4) Uani 1 1 d . . . . .
H32 H 0.658943 0.230612 0.850572 0.043 Uiso 1 1 calc R U . . .
C33 C 0.62734(16) 0.37789(15) 0.73766(14) 0.0307(4) Uani 1 1 d . . . . .
H33 H 0.614374 0.411958 0.780015 0.037 Uiso 1 1 calc R U . . .
C34 C 0.61811(14) 0.43560(13) 0.63429(13) 0.0236(3) Uani 1 1 d . . . . .
H34 H 0.595907 0.509105 0.605670 0.028 Uiso 1 1 calc R U . . .
C35 C 0.64140(14) 0.38575(12) 0.57233(12) 0.0184(3) Uani 1 1 d . . . . .
H35 H 0.635018 0.425484 0.501315 0.022 Uiso 1 1 calc R U . . .

loop_
_atom_site_aniso_label
_atom_site_aniso_U_11
_atom_site_aniso_U_22
_atom_site_aniso_U_33
_atom_site_aniso_U_23
_atom_site_aniso_U_13
_atom_site_aniso_U_12
Pd 0.00688(5) 0.01218(5) 0.01388(5) -0.00530(4) -0.00218(4) -0.00101(4)
Cl1 0.00897(15) 0.03236(19) 0.02195(17) -0.01128(15) 0.00173(13) -0.00438(13)
Cl2 0.01170(15) 0.02033(16) 0.02078(16) -0.00701(13) -0.00668(12) -0.00067(12)
Fe 0.00965(9) 0.01679(10) 0.01509(10) -0.00743(8) -0.00151(7) -0.00402(7)
P1 0.01038(15) 0.01329(15) 0.01304(16) -0.00619(13) -0.00261(12) -0.00082(12)
P2 0.00869(15) 0.01230(15) 0.01368(16) -0.00545(13) -0.00155(12) -0.00092(12)
O1 0.0135(5) 0.0261(5) 0.0202(5) -0.0121(4) -0.0005(4) 0.0002(4)
C1 0.0127(6) 0.0187(7) 0.0146(6) -0.0054(5) -0.0011(5) -0.0047(5)
C2 0.0159(7) 0.0263(8) 0.0191(7) -0.0071(6) 0.0004(6) -0.0101(6)
C3 0.0246(8) 0.0238(8) 0.0241(8) -0.0072(6) -0.0032(6) -0.0141(6)
C4 0.0271(8) 0.0161(7) 0.0203(7) -0.0078(6) -0.0049(6) -0.0057(6)
C5 0.0164(7) 0.0140(6) 0.0167(6) -0.0059(5) -0.0027(5) -0.0027(5)
C6 0.0106(6) 0.0138(6) 0.0149(6) -0.0054(5) -0.0019(5) -0.0016(5)
C7 0.0131(6) 0.0169(6) 0.0180(7) -0.0092(5) -0.0022(5) 0.0002(5)
C8 0.0108(6) 0.0220(7) 0.0228(7) -0.0107(6) -0.0030(5) 0.0000(5)
C9 0.0133(6) 0.0217(7) 0.0196(7) -0.0081(6) -0.0050(5) -0.0029(5)
C10 0.0148(6) 0.0172(6) 0.0143(6) -0.0068(5) -0.0033(5) -0.0019(5)
C11 0.0133(6) 0.0164(6) 0.0117(6) -0.0041(5) -0.0024(5) -0.0013(5)
C12 0.0142(6) 0.0171(6) 0.0127(6) -0.0043(5) -0.0032(5) -0.0011(5)
C13 0.0190(7) 0.0156(6) 0.0169(7) -0.0042(5) -0.0030(6) -0.0010(5)
C14 0.0260(8) 0.0188(7) 0.0225(8) -0.0008(6) -0.0054(6) 0.0016(6)
C15 0.0296(9) 0.0268(8) 0.0193(8) 0.0043(6) -0.0046(7) -0.0045(7)
C16 0.0307(9) 0.0391(10) 0.0138(7) -0.0044(7) -0.0013(6) -0.0027(7)
C17 0.0234(8) 0.0291(8) 0.0156(7) -0.0078(6) 0.0006(6) -0.0004(6)
C18 0.0176(7) 0.0176(7) 0.0199(7) -0.0114(6) -0.0044(6) 0.0002(5)
C19 0.0283(9) 0.0279(8) 0.0464(10) -0.0249(8) -0.0179(8) 0.0041(7)
C20 0.0433(11) 0.0395(10) 0.0617(13) -0.0386(10) -0.0271(10) 0.0074(9)
C21 0.0495(12) 0.0288(9) 0.0654(14) -0.0313(10) -0.0095(10) -0.0054(9)
C22 0.0569(12) 0.0193(8) 0.0436(11) -0.0181(8) -0.0191(9) 0.0072(8)
C23 0.0424(10) 0.0179(7) 0.0269(8) -0.0113(6) -0.0105(7) 0.0015(7)
C24 0.0129(6) 0.0140(6) 0.0152(6) -0.0061(5) 0.0012(5) -0.0022(5)
C25 0.0171(7) 0.0190(7) 0.0193(7) -0.0049(6) -0.0028(6) -0.0048(6)
C26 0.0247(8) 0.0199(7) 0.0251(8) -0.0088(6) 0.0006(6) -0.0107(6)
C27 0.0281(8) 0.0138(6) 0.0204(7) -0.0052(6) 0.0042(6) -0.0043(6)
C28 0.0236(8) 0.0170(7) 0.0221(7) -0.0059(6) -0.0053(6) 0.0029(6)
C29 0.0180(7) 0.0168(7) 0.0231(7) -0.0084(6) -0.0049(6) -0.0011(5)
C30 0.0099(6) 0.0202(7) 0.0198(7) -0.0115(6) -0.0006(5) 0.0002(5)
C31 0.0303(9) 0.0272(8) 0.0213(8) -0.0108(7) 0.0001(7) 0.0068(7)
C32 0.0397(10) 0.0453(11) 0.0220(8) -0.0191(8) -0.0022(7) 0.0102(8)
C33 0.0217(8) 0.0458(10) 0.0378(9) -0.0324(9) -0.0011(7) 0.0044(7)
C34 0.0135(7) 0.0268(8) 0.0383(9) -0.0219(7) -0.0018(6) 0.0009(6)
C35 0.0126(6) 0.0209(7) 0.0239(7) -0.0119(6) -0.0026(6) -0.0003(5)

loop_
_atom_type_symbol
_atom_type_description
_atom_type_scat_dispersion_real
_atom_type_scat_dispersion_imag
_atom_type_scat_source
C C 0.0033 0.0016 'International Tables Vol C Tables 4.2.6.8 and 6.1.1.4'
H H 0.0000 0.0000 'International Tables Vol C Tables 4.2.6.8 and 6.1.1.4'
Cl Cl 0.1484 0.1585 'International Tables Vol C Tables 4.2.6.8 and 6.1.1.4'
Fe Fe 0.3463 0.8444 'International Tables Vol C Tables 4.2.6.8 and 6.1.1.4'
O O 0.0106 0.0060 'International Tables Vol C Tables 4.2.6.8 and 6.1.1.4'
P P 0.1023 0.0942 'International Tables Vol C Tables 4.2.6.8 and 6.1.1.4'
Pd Pd -0.9988 1.0072 'International Tables Vol C Tables 4.2.6.8 and 6.1.1.4'

loop_
_geom_angle_atom_site_label_1
_geom_angle_atom_site_label_2
_geom_angle_atom_site_label_3
_geom_angle
_geom_angle_site_symmetry_1
_geom_angle_site_symmetry_3
_geom_angle_publ_flag
P2 Pd P1 105.140(13) . . ?
P2 Pd Cl2 168.723(13) . . ?
P1 Pd Cl2 86.067(13) . . ?
P2 Pd Cl1 81.407(13) . . ?
P1 Pd Cl1 172.077(13) . . ?
Cl2 Pd Cl1 87.322(14) . . ?
C1 Fe C6 117.90(6) . . ?
C1 Fe C2 42.03(6) . . ?
C6 Fe C2 153.19(6) . . ?
C1 Fe C5 42.05(6) . . ?
C6 Fe C5 107.09(6) . . ?
C2 Fe C5 70.12(6) . . ?
C1 Fe C10 155.28(6) . . ?
C6 Fe C10 41.88(5) . . ?
C2 Fe C10 162.27(6) . . ?
C5 Fe C10 120.82(6) . . ?
C1 Fe C7 104.85(6) . . ?
C6 Fe C7 41.58(5) . . ?
C2 Fe C7 117.23(6) . . ?
C5 Fe C7 125.75(6) . . ?
C10 Fe C7 69.39(6) . . ?
C1 Fe C3 69.22(6) . . ?
C6 Fe C3 164.84(6) . . ?
C2 Fe C3 40.61(6) . . ?
C5 Fe C3 68.48(6) . . ?
C10 Fe C3 126.81(6) . . ?
C7 Fe C3 152.76(6) . . ?
C1 Fe C9 161.25(6) . . ?
C6 Fe C9 69.36(6) . . ?
C2 Fe C9 124.11(6) . . ?
C5 Fe C9 155.86(6) . . ?
C10 Fe C9 40.62(5) . . ?
C7 Fe C9 68.31(6) . . ?
C3 Fe C9 108.40(6) . . ?
C1 Fe C8 123.37(6) . . ?
C6 Fe C8 69.32(6) . . ?
C2 Fe C8 105.03(6) . . ?
C5 Fe C8 162.59(6) . . ?
C10 Fe C8 68.61(6) . . ?
C7 Fe C8 40.49(5) . . ?
C3 Fe C8 119.32(6) . . ?
C9 Fe C8 40.36(6) . . ?
C1 Fe C4 69.21(6) . . ?
C6 Fe C4 127.26(6) . . ?
C2 Fe C4 68.68(6) . . ?
C5 Fe C4 40.40(6) . . ?
C10 Fe C4 109.61(6) . . ?
C7 Fe C4 164.37(6) . . ?
C3 Fe C4 40.24(6) . . ?
C9 Fe C4 121.76(6) . . ?
C8 Fe C4 154.79(6) . . ?
C18 P1 C12 105.07(6) . . ?
C18 P1 C11 101.11(6) . . ?
C12 P1 C11 97.69(6) . . ?
C18 P1 Pd 110.59(5) . . ?
C12 P1 Pd 114.33(5) . . ?
C11 P1 Pd 125.56(4) . . ?
C6 P2 C24 100.47(6) . . ?
C6 P2 C30 98.41(6) . . ?
C24 P2 C30 109.00(6) . . ?
C6 P2 Pd 125.66(5) . . ?
C24 P2 Pd 112.12(5) . . ?
C30 P2 Pd 109.65(5) . . ?
C2 C1 C5 107.43(12) . . ?
C2 C1 C11 124.51(13) . . ?
C5 C1 C11 126.19(12) . . ?
C2 C1 Fe 69.99(8) . . ?
C5 C1 Fe 70.03(8) . . ?
C11 C1 Fe 113.18(10) . . ?
C3 C2 C1 107.34(13) . . ?
C3 C2 Fe 70.91(9) . . ?
C1 C2 Fe 67.99(8) . . ?
C3 C2 H2 126.3 . . ?
C1 C2 H2 126.3 . . ?
Fe C2 H2 126.3 . . ?
C2 C3 C4 109.01(13) . . ?
C2 C3 Fe 68.48(8) . . ?
C4 C3 Fe 70.25(8) . . ?
C2 C3 H3 125.5 . . ?
C4 C3 H3 125.5 . . ?
Fe C3 H3 127.4 . . ?
C5 C4 C3 108.43(14) . . ?
C5 C4 Fe 68.26(8) . . ?
C3 C4 Fe 69.51(9) . . ?
C5 C4 H4 125.8 . . ?
C3 C4 H4 125.8 . . ?
Fe C4 H4 128.0 . . ?
C4 C5 C1 107.79(13) . . ?
C4 C5 Fe 71.33(9) . . ?
C1 C5 Fe 67.92(8) . . ?
C4 C5 H5 126.1 . . ?
C1 C5 H5 126.1 . . ?
Fe C5 H5 126.2 . . ?
C7 C6 C10 107.04(12) . . ?
C7 C6 P2 127.04(11) . . ?
C10 C6 P2 125.88(10) . . ?
C7 C6 Fe 70.27(8) . . ?
C10 C6 Fe 69.93(8) . . ?
P2 C6 Fe 126.80(7) . . ?
C8 C7 C6 108.33(12) . . ?
C8 C7 Fe 70.58(8) . . ?
C6 C7 Fe 68.15(8) . . ?
C8 C7 H7 125.8 . . ?
C6 C7 H7 125.8 . . ?
Fe C7 H7 127.0 . . ?
C7 C8 C9 108.25(12) . . ?
C7 C8 Fe 68.93(8) . . ?
C9 C8 Fe 69.79(8) . . ?
C7 C8 H8 125.9 . . ?
C9 C8 H8 125.9 . . ?
Fe C8 H8 127.0 . . ?
C10 C9 C8 108.58(12) . . ?
C10 C9 Fe 68.72(8) . . ?
C8 C9 Fe 69.86(8) . . ?
C10 C9 H9 125.7 . . ?
C8 C9 H9 125.7 . . ?
Fe C9 H9 127.3 . . ?
C9 C10 C6 107.79(12) . . ?
C9 C10 Fe 70.66(8) . . ?
C6 C10 Fe 68.19(8) . . ?
C9 C10 H10 126.1 . . ?
C6 C10 H10 126.1 . . ?
Fe C10 H10 126.6 . . ?
O1 C11 C1 123.27(13) . . ?
O1 C11 P1 118.04(11) . . ?
C1 C11 P1 118.51(10) . . ?
C13 C12 C17 109.90(12) . . ?
C13 C12 P1 114.02(10) . . ?
C17 C12 P1 114.05(10) . . ?
C13 C12 H12 106.1 . . ?
C17 C12 H12 106.1 . . ?
P1 C12 H12 106.1 . . ?
C12 C13 C14 109.13(12) . . ?
C12 C13 H13A 109.9 . . ?
C14 C13 H13A 109.9 . . ?
C12 C13 H13B 109.9 . . ?
C14 C13 H13B 109.9 . . ?
H13A C13 H13B 108.3 . . ?
C15 C14 C13 111.20(13) . . ?
C15 C14 H14A 109.4 . . ?
C13 C14 H14A 109.4 . . ?
C15 C14 H14B 109.4 . . ?
C13 C14 H14B 109.4 . . ?
H14A C14 H14B 108.0 . . ?
C16 C15 C14 111.82(14) . . ?
C16 C15 H15A 109.3 . . ?
C14 C15 H15A 109.3 . . ?
C16 C15 H15B 109.3 . . ?
C14 C15 H15B 109.3 . . ?
H15A C15 H15B 107.9 . . ?
C15 C16 C17 111.97(14) . . ?
C15 C16 H16A 109.2 . . ?
C17 C16 H16A 109.2 . . ?
C15 C16 H16B 109.2 . . ?
C17 C16 H16B 109.2 . . ?
H16A C16 H16B 107.9 . . ?
C16 C17 C12 109.27(13) . . ?
C16 C17 H17A 109.8 . . ?
C12 C17 H17A 109.8 . . ?
C16 C17 H17B 109.8 . . ?
C12 C17 H17B 109.8 . . ?
H17A C17 H17B 108.3 . . ?
C23 C18 C19 110.69(13) . . ?
C23 C18 P1 110.95(10) . . ?
C19 C18 P1 112.92(10) . . ?
C23 C18 H18 107.3 . . ?
C19 C18 H18 107.3 . . ?
P1 C18 H18 107.3 . . ?
C20 C19 C18 110.98(14) . . ?
C20 C19 H19A 109.4 . . ?
C18 C19 H19A 109.4 . . ?
C20 C19 H19B 109.4 . . ?
C18 C19 H19B 109.4 . . ?
H19A C19 H19B 108.0 . . ?
C21 C20 C19 111.36(17) . . ?
C21 C20 H20A 109.4 . . ?
C19 C20 H20A 109.4 . . ?
C21 C20 H20B 109.4 . . ?
C19 C20 H20B 109.4 . . ?
H20A C20 H20B 108.0 . . ?
C20 C21 C22 110.11(16) . . ?
C20 C21 H21A 109.6 . . ?
C22 C21 H21A 109.6 . . ?
C20 C21 H21B 109.6 . . ?
C22 C21 H21B 109.6 . . ?
H21A C21 H21B 108.2 . . ?
C21 C22 C23 110.75(16) . . ?
C21 C22 H22A 109.5 . . ?
C23 C22 H22A 109.5 . . ?
C21 C22 H22B 109.5 . . ?
C23 C22 H22B 109.5 . . ?
H22A C22 H22B 108.1 . . ?
C22 C23 C18 110.63(14) . . ?
C22 C23 H23A 109.5 . . ?
C18 C23 H23A 109.5 . . ?
C22 C23 H23B 109.5 . . ?
C18 C23 H23B 109.5 . . ?
H23A C23 H23B 108.1 . . ?
C29 C24 C25 118.96(13) . . ?
C29 C24 P2 119.52(11) . . ?
C25 C24 P2 121.44(11) . . ?
C26 C25 C24 120.04(14) . . ?
C26 C25 H25 120.0 . . ?
C24 C25 H25 120.0 . . ?
C27 C26 C25 120.45(14) . . ?
C27 C26 H26 119.8 . . ?
C25 C26 H26 119.8 . . ?
C26 C27 C28 120.03(14) . . ?
C26 C27 H27 120.0 . . ?
C28 C27 H27 120.0 . . ?
C27 C28 C29 120.03(14) . . ?
C27 C28 H28 120.0 . . ?
C29 C28 H28 120.0 . . ?
C28 C29 C24 120.47(14) . . ?
C28 C29 H29 119.8 . . ?
C24 C29 H29 119.8 . . ?
C31 C30 C35 119.28(14) . . ?
C31 C30 P2 121.70(11) . . ?
C35 C30 P2 118.51(11) . . ?
C30 C31 C32 119.87(16) . . ?
C30 C31 H31 120.1 . . ?
C32 C31 H31 120.1 . . ?
C33 C32 C31 120.56(16) . . ?
C33 C32 H32 119.7 . . ?
C31 C32 H32 119.7 . . ?
C34 C33 C32 119.88(15) . . ?
C34 C33 H33 120.1 . . ?
C32 C33 H33 120.1 . . ?
C33 C34 C35 119.82(15) . . ?
C33 C34 H34 120.1 . . ?
C35 C34 H34 120.1 . . ?
C34 C35 C30 120.52(14) . . ?
C34 C35 H35 119.7 . . ?
C30 C35 H35 119.7 . . ?

loop_
_geom_bond_atom_site_label_1
_geom_bond_atom_site_label_2
_geom_bond_distance
_geom_bond_site_symmetry_2
_geom_bond_publ_flag
Pd P2 2.2896(4) . ?
Pd P1 2.3083(4) . ?
Pd Cl2 2.3396(4) . ?
Pd Cl1 2.3405(4) . ?
Fe C1 2.0011(14) . ?
Fe C6 2.0122(13) . ?
Fe C2 2.0281(15) . ?
Fe C5 2.0296(14) . ?
Fe C10 2.0357(14) . ?
Fe C7 2.0406(14) . ?
Fe C3 2.0603(15) . ?
Fe C9 2.0614(14) . ?
Fe C8 2.0624(14) . ?
Fe C4 2.0701(15) . ?
P1 C18 1.8458(14) . ?
P1 C12 1.8536(14) . ?
P1 C11 1.9015(14) . ?
P2 C6 1.8073(14) . ?
P2 C24 1.8224(14) . ?
P2 C30 1.8249(14) . ?
O1 C11 1.2200(17) . ?
C1 C2 1.445(2) . ?
C1 C5 1.4464(19) . ?
C1 C11 1.459(2) . ?
C2 C3 1.419(2) . ?
C2 H2 0.9500 . ?
C3 C4 1.421(2) . ?
C3 H3 0.9500 . ?
C4 C5 1.416(2) . ?
C4 H4 0.9500 . ?
C5 H5 0.9500 . ?
C6 C7 1.4388(18) . ?
C6 C10 1.4470(19) . ?
C7 C8 1.420(2) . ?
C7 H7 0.9500 . ?
C8 C9 1.422(2) . ?
C8 H8 0.9500 . ?
C9 C10 1.4222(19) . ?
C9 H9 0.9500 . ?
C10 H10 0.9500 . ?
C12 C13 1.530(2) . ?
C12 C17 1.538(2) . ?
C12 H12 1.0000 . ?
C13 C14 1.534(2) . ?
C13 H13A 0.9900 . ?
C13 H13B 0.9900 . ?
C14 C15 1.523(2) . ?
C14 H14A 0.9900 . ?
C14 H14B 0.9900 . ?
C15 C16 1.518(3) . ?
C15 H15A 0.9900 . ?
C15 H15B 0.9900 . ?
C16 C17 1.529(2) . ?
C16 H16A 0.9900 . ?
C16 H16B 0.9900 . ?
C17 H17A 0.9900 . ?
C17 H17B 0.9900 . ?
C18 C23 1.531(2) . ?
C18 C19 1.533(2) . ?
C18 H18 1.0000 . ?
C19 C20 1.532(2) . ?
C19 H19A 0.9900 . ?
C19 H19B 0.9900 . ?
C20 C21 1.521(3) . ?
C20 H20A 0.9900 . ?
C20 H20B 0.9900 . ?
C21 C22 1.530(3) . ?
C21 H21A 0.9900 . ?
C21 H21B 0.9900 . ?
C22 C23 1.530(2) . ?
C22 H22A 0.9900 . ?
C22 H22B 0.9900 . ?
C23 H23A 0.9900 . ?
C23 H23B 0.9900 . ?
C24 C29 1.397(2) . ?
C24 C25 1.397(2) . ?
C25 C26 1.392(2) . ?
C25 H25 0.9500 . ?
C26 C27 1.380(2) . ?
C26 H26 0.9500 . ?
C27 C28 1.384(2) . ?
C27 H27 0.9500 . ?
C28 C29 1.389(2) . ?
C28 H28 0.9500 . ?
C29 H29 0.9500 . ?
C30 C31 1.389(2) . ?
C30 C35 1.395(2) . ?
C31 C32 1.390(2) . ?
C31 H31 0.9500 . ?
C32 C33 1.385(3) . ?
C32 H32 0.9500 . ?
C33 C34 1.383(3) . ?
C33 H33 0.9500 . ?
C34 C35 1.391(2) . ?
C34 H34 0.9500 . ?
C35 H35 0.9500 . ?
